data_9011125
loop_
_publ_author_name
'Taylor, J. C.'
'Sabine, T. M.'

_publ_section_title
;Isotope and bonding effects in ammonium oxalate monohydrate, determined by
 the combined use of neutron and X-ray diffraction analyses Locality:
 synthetic Sample: DOX(XR)
;
_journal_name_full 'Acta Crystallographica, Section B'
_journal_page_first 3340
_journal_page_last 3351
_journal_paper_doi 10.1107/S0567740872007927
_journal_volume 28
_journal_year 1972
_chemical_compound_source Synthetic
_chemical_formula_sum 'C2 H10 N2 O5'
_chemical_name_mineral Oxammite
_space_group_IT_number 18
_symmetry_space_group_name_Hall 'P 2 2ab'
_symmetry_space_group_name_H-M 'P 21 21 2'
_cell_angle_alpha 90
_cell_angle_beta 90
_cell_angle_gamma 90
_cell_length_a 8.027
_cell_length_b 10.298
_cell_length_c 3.816
_cell_volume 315.438
_cell_formula_units_Z 2
_database_code_amcsd 0009460
_exptl_crystal_density_diffrn 1.496
_cod_original_formula_sum 'N2 H10 C2 O5'
_cod_database_code 9011125

loop_
_space_group_symop_operation_xyz
x,y,z
1/2-x,1/2+y,-z
1/2+x,1/2-y,-z
-x,-y,z

loop_
_atom_site_aniso_label
_atom_site_aniso_U_11
_atom_site_aniso_U_22
_atom_site_aniso_U_33
_atom_site_aniso_U_12
_atom_site_aniso_U_13
_atom_site_aniso_U_23
N 0.02611 0.02149 0.02870 -0.00503 0.00062 -0.00119
C 0.01926 0.02042 0.01933 -0.00126 -0.00171 0.00040
O1 0.01893 0.02256 0.04603 0.00209 -0.00031 0.01055
O2 0.02285 0.01289 0.04736 -0.00503 -0.00776 0.00776
Ow 0.02154 0.03116 0.03821 0.00042 0.00000 0.00000

loop_
_atom_site_label
_atom_site_fract_x
_atom_site_fract_y
_atom_site_fract_z
_atom_site_U_iso_or_equiv
_atom_site_type_symbol
_atom_site_attached_hydrogens
N 0.38670 0.22650 0.42590 ? N 0
H1 0.47490 0.26570 0.29020 0.05066 H 0
H2 0.42480 0.15190 0.54250 0.05066 H 0
H3 0.29120 0.20070 0.28820 0.05066 H 0
H4 0.35530 0.29350 0.58100 0.05066 H 0
C 0.09290 0.02440 0.07100 ? C 0
O1 0.20150 -0.05890 0.14100 ? O 0
O2 0.11780 0.14080 0.00180 ? O 0
Ow 0.00000 0.50000 0.18770 ? O 0
Hw 0.08410 0.48290 0.04670 0.05066 H 0

loop_
_cod_changelog_entry_id
_cod_changelog_entry_author
_cod_changelog_entry_date
_cod_changelog_entry_text
1
;cod-tools version 3.8.0
Id: cif_guess_AMCSD_atom_types 9581 2023-05-17 12:35:41Z saulius
;
2023-05-23T09:25:32+03:00
;Derived atom types and hydrogen counts
from atom names that follow the AMCSD naming convention
(Wat == water, O-H == hydroxyl).
;

loop_
_cod_related_entry_id
_cod_related_entry_database
_cod_related_entry_code
1 AMCSD 0009460
